data_4512297
loop_
_publ_author_name
'Zhao, Jun-Wei'
'Cao, Jing'
'Li, Yan-Zhou'
'Zhang, Jing'
'Chen, Li-Juan'

_publ_section_title
;
 First Tungstoantimonate-Based Transition-Metal--Lanthanide Heterometallic
 Hybrids Functionalized by Amino Acid Ligands
;
_journal_issue 12
_journal_name_full 'Crystal Growth &amp; Design'
_journal_page_first 6217
_journal_paper_doi 10.1021/cg5007988
_journal_volume 14
_journal_year 2014
_chemical_formula_sum 'C8 H110 Dy2 Fe4 N2 O118 Sb2 W18'
_chemical_formula_weight 6224.18
_chemical_name_systematic
; 
 ? 
;
_space_group_IT_number 2
_symmetry_cell_setting triclinic
_symmetry_space_group_name_Hall '-P 1'
_symmetry_space_group_name_H-M 'P -1'
_atom_sites_solution_hydrogens geom
_atom_sites_solution_primary direct
_atom_sites_solution_secondary difmap
_audit_creation_method SHELXL-97
_cell_angle_alpha 106.6690(10)
_cell_angle_beta 99.9640(10)
_cell_angle_gamma 97.0380(10)
_cell_formula_units_Z 1
_cell_length_a 12.5725(8)
_cell_length_b 13.5254(9)
_cell_length_c 16.1682(10)
_cell_measurement_reflns_used 8881
_cell_measurement_temperature 296(2)
_cell_measurement_theta_max 25.00
_cell_measurement_theta_min 1.60
_cell_volume 2550.6(3)
_computing_cell_refinement 'Bruker XSCANS'
_computing_data_collection 'Bruker XSCANS'
_computing_data_reduction 'Bruker SHELXTL'
_computing_molecular_graphics 'Bruker SHELXTL'
_computing_publication_material 'Bruker SHELXTL'
_computing_structure_refinement 'SHELXL-97 (Sheldrick, 1997)'
_computing_structure_solution 'SHELXS-97 (Sheldrick, 1990)'
_diffrn_ambient_temperature 296(2)
_diffrn_detector_area_resol_mean none
_diffrn_measured_fraction_theta_full 0.989
_diffrn_measured_fraction_theta_max 0.989
_diffrn_measurement_device_type 'Bruker P4'
_diffrn_measurement_method '\w scans'
_diffrn_radiation_monochromator graphite
_diffrn_radiation_source 'fine-focus sealed tube'
_diffrn_radiation_type MoK\a
_diffrn_radiation_wavelength 0.71073
_diffrn_reflns_av_R_equivalents 0.0354
_diffrn_reflns_av_sigmaI/netI 0.0652
_diffrn_reflns_limit_h_max 14
_diffrn_reflns_limit_h_min -14
_diffrn_reflns_limit_k_max 15
_diffrn_reflns_limit_k_min -16
_diffrn_reflns_limit_l_max 19
_diffrn_reflns_limit_l_min -16
_diffrn_reflns_number 13140
_diffrn_reflns_theta_full 25.00
_diffrn_reflns_theta_max 25.00
_diffrn_reflns_theta_min 1.60
_diffrn_standards_decay_% none
_diffrn_standards_interval_count none
_diffrn_standards_interval_time none
_diffrn_standards_number none
_exptl_absorpt_coefficient_mu 22.851
_exptl_absorpt_correction_T_max 0.2329
_exptl_absorpt_correction_T_min 0.0309
_exptl_absorpt_correction_type multi-scan
_exptl_absorpt_process_details SADABS
_exptl_crystal_colour 'green yellow'
_exptl_crystal_density_diffrn 4.052
_exptl_crystal_density_method 'not measured'
_exptl_crystal_description 'cubic block'
_exptl_crystal_F_000 2786
_exptl_crystal_size_max 0.50
_exptl_crystal_size_mid 0.20
_exptl_crystal_size_min 0.09
_refine_diff_density_max 3.183
_refine_diff_density_min -3.918
_refine_diff_density_rms 0.458
_refine_ls_extinction_coef 0.00039(4)
_refine_ls_extinction_expression Fc^*^=kFc[1+0.001xFc^2^\l^3^/sin(2\q)]^-1/4^
_refine_ls_extinction_method SHELXL
_refine_ls_goodness_of_fit_ref 1.054
_refine_ls_hydrogen_treatment constr
_refine_ls_matrix_type full
_refine_ls_number_parameters 629
_refine_ls_number_reflns 8881
_refine_ls_number_restraints 19
_refine_ls_restrained_S_all 1.053
_refine_ls_R_factor_all 0.0541
_refine_ls_R_factor_gt 0.0499
_refine_ls_shift/su_max 0.003
_refine_ls_shift/su_mean 0.000
_refine_ls_structure_factor_coef Fsqd
_refine_ls_weighting_details 'calc w=1/[\s^2^(Fo^2^)+(0.0604P)^2^+87.7212P] where P=(Fo^2^+2Fc^2^)/3'
_refine_ls_weighting_scheme calc
_refine_ls_wR_factor_gt 0.1273
_refine_ls_wR_factor_ref 0.1301
_reflns_number_gt 8157
_reflns_number_total 8881
_reflns_threshold_expression >2sigma(I)
_cod_data_source_file cg5007988_si_002.cif
_cod_data_source_block 6
_cod_depositor_comments
;
The following automatic conversions were performed:

'_symmetry_cell_setting' value 'Triclinic' changed to 'triclinic'
according to
/home/saulius/struct/COD-crude-data--automatic-downloads/rss-feeds/ACS/lib/dictionaries/cif_core.dic
dictionary named 'cif_core.dic' version 2.4.2 from 2011-04-26.

Automatic conversion script
Id: cif_fix_values 2935 2014-11-11 08:27:57Z andrius 

 Adding full bibliography for 4512292--4512298.cif.
;
_cod_original_sg_symbol_H-M P-1
_cod_database_code 4512297

loop_
_symmetry_equiv_pos_as_xyz
'x, y, z'
'-x, -y, -z'

loop_
_atom_site_label
_atom_site_type_symbol
_atom_site_fract_x
_atom_site_fract_y
_atom_site_fract_z
_atom_site_U_iso_or_equiv
_atom_site_adp_type
_atom_site_occupancy
_atom_site_symmetry_multiplicity
_atom_site_calc_flag
_atom_site_refinement_flags
Sb1 Sb 0.35639(7) 0.35950(7) 0.34586(6) 0.0085(2) Uani 1 1 d .
W1 W 0.35652(5) 0.61555(4) 0.47095(4) 0.01005(15) Uani 1 1 d .
W2 W 0.09702(5) 0.48616(5) 0.37944(4) 0.01242(16) Uani 1 1 d .
W3 W 0.24735(5) 0.57442(5) 0.25495(4) 0.01292(16) Uani 1 1 d .
W4 W 0.46750(5) 0.43883(5) 0.17840(4) 0.01227(16) Uani 1 1 d .
W5 W 0.21284(5) 0.31063(5) 0.09576(4) 0.01294(16) Uani 1 1 d .
W6 W 0.04368(5) 0.21365(5) 0.23291(4) 0.01220(15) Uani 1 1 d .
W7 W 0.15150(5) 0.25401(5) 0.44456(4) 0.01331(16) Uani 1 1 d .
W8 W 0.24498(5) 0.08853(5) 0.29058(4) 0.01336(16) Uani 1 1 d .
W9 W 0.41304(5) 0.18331(5) 0.15252(4) 0.01461(16) Uani 1 1 d .
Fe1 Fe 0.38055(16) 0.43032(16) 0.60095(14) 0.0116(4) Uani 1 1 d .
O1W O 0.2406(9) 0.4514(9) 0.6534(8) 0.023(3) Uani 1 1 d .
O2W O 0.4086(10) 0.3180(9) 0.6649(8) 0.025(3) Uani 1 1 d .
O5W O 0.0534(18) 0.4075(17) -0.1197(15) 0.082 Uiso 1 1 d .
O6W O 0.2748(14) 0.3756(14) -0.0965(10) 0.057(5) Uani 1 1 d .
O7W O 0.064(3) 0.330(3) -0.272(2) 0.134(11) Uiso 1 1 d .
O8W O -0.0437(19) 0.1766(17) -0.2780(16) 0.084 Uiso 1 1 d .
O9W O 0.2348(17) 0.2255(19) -0.2712(13) 0.080(6) Uani 1 1 d .
O10W O 0.062(3) 0.069(3) -0.277(2) 0.140(11) Uiso 1 1 d .
O11W O 0.035(4) 0.101(4) -0.130(3) 0.191(17) Uiso 1 1 d .
O12W O 0.245(2) 0.1450(17) -0.1195(14) 0.088(7) Uani 1 1 d .
O13W O 0.210(4) 0.021(3) 0.585(4) 0.103(17) Uani 0.50 1 d P
O14W O 0.353(2) 0.8815(19) 0.4006(17) 0.095(7) Uiso 1 1 d .
O15W O -0.083(5) 0.469(4) -0.008(3) 0.108(19) Uani 0.50 1 d P
O16W O -0.1317(16) 0.2047(17) -0.0067(12) 0.073(6) Uani 1 1 d .
O17W O 0.1135(17) 0.0016(15) 0.0059(17) 0.085(7) Uani 1 1 d .
O18W O -0.0963(17) 0.3935(15) 0.1323(13) 0.072(6) Uani 1 1 d .
O19W O 0.2580(15) 0.6453(13) 0.7714(13) 0.067(5) Uani 1 1 d .
O20W O -0.120(2) 0.198(3) 0.557(2) 0.141(12) Uani 1 1 d .
O21W O 0.1663(11) 0.7123(10) 0.6315(10) 0.037(3) Uani 1 1 d .
O23W O 0.298(3) 0.948(3) 0.859(3) 0.152(13) Uiso 1 1 d .
O22W O 0.684(4) 0.132(4) 0.081(3) 0.093(14) Uiso 0.50 1 d P
O24W O 0.378(2) 1.043(2) 0.814(2) 0.041(7) Uani 0.50 1 d PU
O25W O 0.3801(17) 0.1341(12) 0.5437(10) 0.062(5) Uani 1 1 d .
O1 O 0.4836(9) 0.5923(8) 0.4379(7) 0.019(2) Uani 1 1 d .
O2 O 0.2738(8) 0.4766(7) 0.3538(6) 0.010(2) Uani 1 1 d .
O3 O 0.3550(9) 0.5298(9) 0.5357(7) 0.019(2) Uani 1 1 d .
O4 O 0.3940(9) 0.7424(8) 0.5496(7) 0.020(2) Uani 1 1 d .
O5 O 0.3143(9) 0.6707(8) 0.3679(7) 0.002(2) Uiso 0.80 1 d P
O5' O 0.348(4) 0.633(4) 0.333(3) 0.010 Uiso 0.20 1 d P
O6 O 0.1923(10) 0.6039(10) 0.4657(8) 0.011 Uiso 0.80 1 d P
O6' O 0.210(4) 0.558(4) 0.470(3) 0.010 Uiso 0.20 1 d P
O7 O -0.0278(9) 0.5171(8) 0.3972(8) 0.019(2) Uani 1 1 d .
O8 O 0.1246(9) 0.3951(8) 0.4442(7) 0.016(2) Uani 1 1 d .
O9 O 0.0503(8) 0.3613(7) 0.2753(7) 0.013(2) Uani 1 1 d .
O10 O 0.1118(10) 0.5600(10) 0.2932(8) 0.010 Uiso 0.80 1 d P
O10' O 0.098(4) 0.498(4) 0.254(3) 0.010 Uiso 0.20 1 d P
O11 O 0.2186(10) 0.6603(10) 0.1965(8) 0.024(3) Uani 1 1 d .
O12 O 0.1857(8) 0.4369(7) 0.1654(6) 0.011(2) Uani 1 1 d .
O13 O 0.3845(9) 0.5465(8) 0.2287(7) 0.017(2) Uiso 1 1 d .
O14 O 0.3447(8) 0.3300(8) 0.2160(7) 0.014(2) Uani 1 1 d .
O15 O 0.5567(10) 0.5112(9) 0.1378(8) 0.024(3) Uani 1 1 d .
O16 O 0.4995(9) 0.2982(8) 0.1322(7) 0.018(2) Uani 1 1 d .
O17 O 0.5426(8) 0.4601(8) 0.2916(7) 0.015(2) Uani 1 1 d .
O18 O 0.3389(8) 0.3929(8) 0.0792(7) 0.018(2) Uani 1 1 d .
O19 O 0.1336(9) 0.2895(9) -0.0093(8) 0.020(2) Uani 1 1 d .
O20 O 0.2886(9) 0.1942(8) 0.0676(7) 0.017(2) Uani 1 1 d .
O21 O 0.1154(9) 0.2340(8) 0.1420(7) 0.015(2) Uani 1 1 d U
O22 O -0.0896(9) 0.1698(9) 0.1729(7) 0.019(2) Uani 1 1 d .
O23 O 0.2183(8) 0.2555(8) 0.3215(7) 0.015(2) Uani 1 1 d .
O24 O 0.0970(9) 0.0847(8) 0.2218(7) 0.016(2) Uani 1 1 d .
O25 O 0.0218(8) 0.2107(8) 0.3454(7) 0.016(2) Uani 1 1 d .
O26 O 0.0882(9) 0.2375(9) 0.5281(8) 0.022(3) Uani 1 1 d .
O27 O 0.1812(8) 0.1168(8) 0.3957(7) 0.016(2) Uani 1 1 d .
O28 O 0.2919(8) 0.3153(8) 0.5025(7) 0.017(2) Uani 1 1 d .
O29 O 0.2315(9) -0.0464(8) 0.2671(8) 0.022(3) Uani 1 1 d .
O30 O 0.3004(9) 0.1060(8) 0.1925(7) 0.017(2) Uani 1 1 d .
O31 O 0.3812(9) 0.1403(9) 0.3611(7) 0.018(2) Uani 1 1 d .
O32 O 0.4558(11) 0.0800(9) 0.0843(8) 0.029(3) Uani 1 1 d .
O33 O 0.5027(10) 0.2077(9) 0.2607(8) 0.024(3) Uani 1 1 d .
Dy1 Dy 0.11748(7) 0.24233(7) -0.16762(6) 0.0282(2) Uani 1 1 d .
Fe2 Fe 0.53239(18) 0.13389(16) 0.34608(15) 0.0158(5) Uani 1 1 d .
O3W O 0.6884(11) 0.1181(11) 0.3238(11) 0.042(4) Uani 1 1 d .
O4W O 0.5492(15) 0.0433(11) 0.4296(9) 0.050(4) Uani 1 1 d .
O34 O 0.4807(10) -0.0068(9) 0.2498(9) 0.028(3) Uani 1 1 d U
O35 O 0.5644(19) -0.1283(18) 0.2638(16) 0.088 Uiso 1 1 d .
H35A H 0.5778 -0.0907 0.3155 0.131 Uiso 1 1 calc R
O36 O 0.5143(18) -0.2175(17) 0.0508(15) 0.083 Uiso 1 1 d .
H36A H 0.5528 -0.1603 0.0793 0.125 Uiso 1 1 calc R
N1 N 0.340(2) -0.124(2) 0.1065(19) 0.082(8) Uiso 1 1 d D
H1A H 0.3373 -0.1328 0.0513 0.099 Uiso 1 1 calc R
H1B H 0.3052 -0.0789 0.1349 0.099 Uiso 1 1 calc R
C1 C 0.512(3) -0.068(3) 0.202(2) 0.081 Uiso 1 1 d .
C2 C 0.403(3) -0.184(2) 0.153(2) 0.082 Uiso 1 1 d D
H2A H 0.3685 -0.2061 0.1958 0.098 Uiso 1 1 calc R
C3 C 0.462(3) -0.259(2) 0.108(2) 0.076(10) Uani 1 1 d .
H3A H 0.5089 -0.2882 0.1461 0.091 Uiso 1 1 calc R
C4 C 0.367(3) -0.346(2) 0.030(2) 0.094(13) Uani 1 1 d .
H4A H 0.4000 -0.3996 -0.0038 0.140 Uiso 1 1 calc R
H4D H 0.3302 -0.3122 -0.0088 0.140 Uiso 1 1 calc R
H4B H 0.3142 -0.3771 0.0558 0.140 Uiso 1 1 calc R

loop_
_atom_site_aniso_label
_atom_site_aniso_U_11
_atom_site_aniso_U_22
_atom_site_aniso_U_33
_atom_site_aniso_U_23
_atom_site_aniso_U_13
_atom_site_aniso_U_12
Sb1 0.0080(4) 0.0099(4) 0.0074(5) 0.0026(4) 0.0002(4) 0.0037(3)
W1 0.0097(3) 0.0112(3) 0.0082(3) 0.0017(2) -0.0004(2) 0.0045(2)
W2 0.0089(3) 0.0147(3) 0.0124(3) 0.0019(2) 0.0008(2) 0.0052(2)
W3 0.0156(3) 0.0147(3) 0.0098(3) 0.0055(2) 0.0004(2) 0.0074(2)
W4 0.0118(3) 0.0167(3) 0.0083(3) 0.0040(2) 0.0018(2) 0.0030(2)
W5 0.0134(3) 0.0158(3) 0.0081(3) 0.0025(2) -0.0006(2) 0.0044(2)
W6 0.0099(3) 0.0137(3) 0.0105(3) 0.0017(2) -0.0012(2) 0.0027(2)
W7 0.0114(3) 0.0180(3) 0.0100(3) 0.0049(2) 0.0010(2) 0.0014(2)
W8 0.0127(3) 0.0112(3) 0.0149(3) 0.0037(2) -0.0001(2) 0.0032(2)
W9 0.0168(3) 0.0156(3) 0.0114(3) 0.0021(2) 0.0028(3) 0.0085(2)
Fe1 0.0082(10) 0.0148(10) 0.0101(11) 0.0026(8) -0.0014(8) 0.0038(8)
O1W 0.011(5) 0.030(6) 0.026(7) 0.001(5) 0.010(5) 0.010(5)
O2W 0.032(7) 0.026(6) 0.020(7) 0.008(5) 0.009(5) 0.009(5)
O6W 0.057(10) 0.075(11) 0.031(9) 0.027(8) 0.002(8) -0.025(9)
O9W 0.074(14) 0.126(18) 0.054(12) 0.035(12) 0.038(11) 0.022(13)
O12W 0.109(18) 0.087(15) 0.060(13) 0.010(11) -0.012(12) 0.058(14)
O13W 0.12(4) 0.07(3) 0.11(4) 0.02(3) 0.05(3) -0.02(3)
O15W 0.16(5) 0.08(3) 0.07(3) 0.01(2) -0.02(3) 0.07(3)
O16W 0.066(12) 0.094(14) 0.039(10) -0.001(10) -0.011(9) 0.026(11)
O17W 0.064(13) 0.052(11) 0.12(2) 0.004(12) 0.019(13) 0.011(10)
O18W 0.070(13) 0.071(12) 0.069(13) 0.023(11) -0.007(11) 0.024(10)
O19W 0.053(11) 0.052(10) 0.075(13) -0.001(9) -0.016(10) 0.024(8)
O20W 0.10(2) 0.18(3) 0.18(3) 0.08(3) 0.07(2) 0.07(2)
O21W 0.032(7) 0.037(7) 0.041(9) 0.003(6) 0.013(7) 0.013(6)
O24W 0.041(10) 0.036(10) 0.043(10) -0.001(8) 0.013(8) 0.021(8)
O25W 0.107(15) 0.042(9) 0.035(9) 0.008(7) -0.003(9) 0.048(10)
O1 0.018(6) 0.017(5) 0.019(6) 0.000(5) 0.001(5) 0.012(4)
O2 0.012(5) 0.013(5) 0.004(5) 0.001(4) -0.001(4) 0.008(4)
O3 0.027(6) 0.026(6) 0.009(6) 0.010(5) 0.004(5) 0.010(5)
O4 0.027(6) 0.015(5) 0.016(6) 0.001(5) -0.001(5) 0.015(5)
O7 0.010(5) 0.020(6) 0.028(7) 0.009(5) 0.002(5) 0.004(4)
O8 0.025(6) 0.017(5) 0.009(5) 0.004(4) 0.006(5) 0.008(4)
O9 0.006(5) 0.010(5) 0.018(6) -0.001(4) -0.004(4) 0.005(4)
O11 0.025(6) 0.038(7) 0.020(6) 0.017(5) 0.011(5) 0.022(5)
O12 0.015(5) 0.009(5) 0.005(5) -0.001(4) -0.001(4) 0.002(4)
O14 0.018(5) 0.013(5) 0.015(6) 0.008(4) 0.004(5) 0.007(4)
O15 0.025(6) 0.024(6) 0.029(7) 0.011(5) 0.014(6) 0.004(5)
O16 0.014(5) 0.023(6) 0.017(6) 0.004(5) 0.008(5) 0.006(4)
O17 0.017(5) 0.009(5) 0.015(6) 0.000(4) -0.004(4) 0.006(4)
O18 0.012(5) 0.022(6) 0.018(6) 0.005(5) 0.004(5) 0.003(4)
O19 0.016(6) 0.024(6) 0.022(6) 0.010(5) -0.001(5) 0.009(5)
O20 0.015(5) 0.014(5) 0.015(6) -0.001(4) -0.002(5) 0.002(4)
O21 0.025(5) 0.015(5) 0.008(5) 0.005(4) 0.009(4) 0.006(4)
O22 0.026(6) 0.024(6) 0.010(6) 0.006(5) 0.008(5) 0.007(5)
O23 0.011(5) 0.018(5) 0.014(6) 0.005(4) -0.001(4) -0.001(4)
O24 0.016(5) 0.015(5) 0.015(6) 0.004(4) 0.000(5) 0.006(4)
O25 0.012(5) 0.019(5) 0.017(6) 0.009(5) -0.002(4) -0.001(4)
O26 0.027(6) 0.024(6) 0.021(6) 0.016(5) 0.009(5) 0.004(5)
O27 0.010(5) 0.012(5) 0.022(6) 0.002(4) -0.002(5) -0.002(4)
O28 0.013(5) 0.022(6) 0.008(5) -0.001(4) -0.007(4) 0.004(4)
O29 0.017(6) 0.015(5) 0.028(7) 0.003(5) -0.005(5) 0.003(4)
O30 0.015(5) 0.017(5) 0.013(6) -0.001(4) -0.003(5) 0.001(4)
O31 0.014(5) 0.026(6) 0.013(6) 0.002(5) 0.003(5) 0.009(4)
O32 0.041(8) 0.025(6) 0.020(7) -0.001(5) 0.013(6) 0.018(6)
O33 0.024(6) 0.024(6) 0.028(7) 0.012(5) 0.005(5) 0.007(5)
Dy1 0.0253(4) 0.0409(5) 0.0204(5) 0.0127(4) 0.0037(4) 0.0082(4)
Fe2 0.0156(11) 0.0137(11) 0.0147(12) 0.0006(9) -0.0005(9) 0.0040(8)
O3W 0.020(7) 0.036(8) 0.070(11) 0.014(7) 0.014(7) 0.005(6)
O4W 0.081(12) 0.032(8) 0.031(8) 0.008(6) -0.014(8) 0.029(8)
O34 0.026(6) 0.018(5) 0.031(6) -0.004(5) 0.003(5) 0.014(4)
C3 0.09(2) 0.042(14) 0.12(3) 0.029(16) 0.06(2) 0.032(15)
C4 0.19(4) 0.035(14) 0.08(2) 0.017(14) 0.08(3) 0.018(19)

loop_
_atom_type_symbol
_atom_type_description
_atom_type_scat_dispersion_real
_atom_type_scat_dispersion_imag
_atom_type_scat_source
C C 0.0033 0.0016 'International Tables Vol C Tables 4.2.6.8 and 6.1.1.4'
H H 0.0000 0.0000 'International Tables Vol C Tables 4.2.6.8 and 6.1.1.4'
Fe Fe 0.3463 0.8444 'International Tables Vol C Tables 4.2.6.8 and 6.1.1.4'
N N 0.0061 0.0033 'International Tables Vol C Tables 4.2.6.8 and 6.1.1.4'
O O 0.0106 0.0060 'International Tables Vol C Tables 4.2.6.8 and 6.1.1.4'
Dy Dy -0.1892 4.4098 'International Tables Vol C Tables 4.2.6.8 and 6.1.1.4'
Sb Sb -0.5866 1.5461 'International Tables Vol C Tables 4.2.6.8 and 6.1.1.4'
W W -0.8490 6.8722 'International Tables Vol C Tables 4.2.6.8 and 6.1.1.4'

loop_
_geom_angle_atom_site_label_1
_geom_angle_atom_site_label_2
_geom_angle_atom_site_label_3
_geom_angle
_geom_angle_site_symmetry_1
_geom_angle_site_symmetry_3
O2 Sb1 O14 92.6(4) . .
O2 Sb1 O23 91.7(4) . .
O14 Sb1 O23 90.0(4) . .
O4 W1 O3 104.2(5) . .
O4 W1 O1 102.9(5) . .
O3 W1 O1 96.7(5) . .
O4 W1 O6' 108.9(16) . .
O3 W1 O6' 68.6(17) . .
O1 W1 O6' 147.3(16) . .
O4 W1 O5 93.5(5) . .
O3 W1 O5 159.2(5) . .
O1 W1 O5 89.7(5) . .
O6' W1 O5 95.6(16) . .
O4 W1 O6 95.5(5) . .
O3 W1 O6 86.3(5) . .
O1 W1 O6 159.9(5) . .
O6' W1 O6 20.3(15) . .
O5 W1 O6 81.1(5) . .
O4 W1 O2 163.8(4) . .
O3 W1 O2 87.4(4) . .
O1 W1 O2 86.7(4) . .
O6' W1 O2 64.4(15) . .
O5 W1 O2 73.2(4) . .
O6 W1 O2 73.6(4) . .
O4 W1 O5' 108.1(13) . .
O3 W1 O5' 147.2(13) . .
O1 W1 O5' 71.2(13) . .
O6' W1 O5' 105(2) . .
O5 W1 O5' 21.7(12) . .
O6 W1 O5' 95.6(13) . .
O2 W1 O5' 62.2(12) . .
O7 W2 O6' 112.9(16) . .
O7 W2 O8 103.9(5) . .
O6' W2 O8 74.4(18) . .
O7 W2 O6 99.7(5) . .
O6' W2 O6 21.9(16) . .
O8 W2 O6 94.2(5) . .
O7 W2 O9 101.1(5) . .
O6' W2 O9 143.9(17) . .
O8 W2 O9 86.6(4) . .
O6 W2 O9 158.3(5) . .
O7 W2 O10 96.7(5) . .
O6' W2 O10 102.5(17) . .
O8 W2 O10 158.7(5) . .
O6 W2 O10 87.4(5) . .
O9 W2 O10 84.2(5) . .
O7 W2 O10' 103.4(14) . .
O6' W2 O10' 120(2) . .
O8 W2 O10' 140.0(14) . .
O6 W2 O10' 109.2(14) . .
O9 W2 O10' 59.8(14) . .
O10 W2 O10' 24.6(13) . .
O7 W2 O2 169.1(4) . .
O6' W2 O2 63.6(16) . .
O8 W2 O2 85.4(4) . .
O6 W2 O2 73.6(4) . .
O9 W2 O2 84.9(4) . .
O10 W2 O2 74.7(4) . .
O10' W2 O2 71.6(13) . .
O5' W3 O11 107.1(18) . .
O5' W3 O5 26.6(18) . .
O11 W3 O5 100.3(5) . .
O5' W3 O13 66.3(19) . .
O11 W3 O13 101.0(5) . .
O5 W3 O13 92.8(5) . .
O5' W3 O10 113.0(19) . .
O11 W3 O10 98.0(5) . .
O5 W3 O10 89.2(5) . .
O13 W3 O10 160.2(5) . .
O5' W3 O12 142.0(18) . .
O11 W3 O12 102.3(5) . .
O5 W3 O12 157.3(4) . .
O13 W3 O12 85.0(4) . .
O10 W3 O12 85.7(5) . .
O5' W3 O10' 131(2) . .
O11 W3 O10' 104.6(14) . .
O5 W3 O10' 111.4(15) . .
O13 W3 O10' 140.4(14) . .
O10 W3 O10' 25.3(14) . .
O12 W3 O10' 60.5(15) . .
O5' W3 O2 70.1(18) . .
O11 W3 O2 169.9(4) . .
O5 W3 O2 72.8(4) . .
O13 W3 O2 86.8(4) . .
O10 W3 O2 74.9(4) . .
O12 W3 O2 84.6(4) . .
O10' W3 O2 72.2(14) . .
O15 W4 O17 103.1(5) . .
O15 W4 O16 101.3(5) . .
O17 W4 O16 94.4(4) . .
O15 W4 O18 100.6(5) . .
O17 W4 O18 155.7(5) . .
O16 W4 O18 85.9(5) . .
O15 W4 O13 99.9(5) . .
O17 W4 O13 87.5(4) . .
O16 W4 O13 157.7(4) . .
O18 W4 O13 83.5(4) . .
O15 W4 O14 173.4(5) . .
O17 W4 O14 82.2(4) . .
O16 W4 O14 74.2(4) . .
O18 W4 O14 74.5(4) . .
O13 W4 O14 84.0(4) . .
O19 W5 O12 105.1(5) . .
O19 W5 O21 100.5(5) . .
O12 W5 O21 90.8(4) . .
O19 W5 O20 98.4(5) . .
O12 W5 O20 155.9(4) . .
O21 W5 O20 90.1(4) . .
O19 W5 O18 95.3(5) . .
O12 W5 O18 86.5(4) . .
O21 W5 O18 164.2(5) . .
O20 W5 O18 86.2(4) . .
O19 W5 O14 167.5(4) . .
O12 W5 O14 83.3(4) . .
O21 W5 O14 88.4(4) . .
O20 W5 O14 72.6(4) . .
O18 W5 O14 75.8(4) . .
O22 W6 O25 99.3(5) . .
O22 W6 O9 102.1(5) . .
O25 W6 O9 87.1(5) . .
O22 W6 O24 101.9(5) . .
O25 W6 O24 87.0(5) . .
O9 W6 O24 155.9(4) . .
O22 W6 O21 100.0(5) . .
O25 W6 O21 160.7(4) . .
O9 W6 O21 88.5(4) . .
O24 W6 O21 89.5(4) . .
O22 W6 O23 172.6(4) . .
O25 W6 O23 75.4(4) . .
O9 W6 O23 83.0(4) . .
O24 W6 O23 72.9(4) . .
O21 W6 O23 85.4(4) . .
O26 W7 O28 103.6(5) . .
O26 W7 O27 101.3(5) . .
O28 W7 O27 96.5(4) . .
O26 W7 O25 99.3(5) . .
O28 W7 O25 156.1(5) . .
O27 W7 O25 85.5(4) . .
O26 W7 O8 100.9(5) . .
O28 W7 O8 87.7(5) . .
O27 W7 O8 155.8(5) . .
O25 W7 O8 81.4(4) . .
O26 W7 O23 172.1(5) . .
O28 W7 O23 83.3(4) . .
O27 W7 O23 73.7(4) . .
O25 W7 O23 74.4(4) . .
O8 W7 O23 83.1(4) . .
O29 W8 O31 104.4(5) . .
O29 W8 O30 100.4(5) . .
O31 W8 O30 89.7(5) . .
O29 W8 O27 97.6(5) . .
O31 W8 O27 89.9(4) . .
O30 W8 O27 161.6(4) . .
O29 W8 O24 95.5(5) . .
O31 W8 O24 160.1(4) . .
O30 W8 O24 87.2(4) . .
O27 W8 O24 87.0(4) . .
O29 W8 O23 165.8(5) . .
O31 W8 O23 87.0(4) . .
O30 W8 O23 87.8(4) . .
O27 W8 O23 73.8(4) . .
O24 W8 O23 73.2(4) . .
O32 W9 O33 103.9(6) . .
O32 W9 O16 99.4(5) . .
O33 W9 O16 91.8(5) . .
O32 W9 O20 98.3(5) . .
O33 W9 O20 157.3(5) . .
O16 W9 O20 89.2(5) . .
O32 W9 O30 100.0(5) . .
O33 W9 O30 87.5(5) . .
O16 W9 O30 160.1(4) . .
O20 W9 O30 84.0(4) . .
O32 W9 O14 167.6(5) . .
O33 W9 O14 87.2(4) . .
O16 W9 O14 74.3(4) . .
O20 W9 O14 71.3(4) . .
O30 W9 O14 85.9(4) . .
O28 Fe1 O17 172.8(5) . 2_666
O28 Fe1 O1 93.3(5) . 2_666
O17 Fe1 O1 92.4(5) 2_666 2_666
O28 Fe1 O3 91.2(5) . .
O17 Fe1 O3 93.0(5) 2_666 .
O1 Fe1 O3 92.5(5) 2_666 .
O28 Fe1 O1W 89.2(5) . .
O17 Fe1 O1W 84.8(5) 2_666 .
O1 Fe1 O1W 174.7(5) 2_666 .
O3 Fe1 O1W 92.2(5) . .
O28 Fe1 O2W 86.5(5) . .
O17 Fe1 O2W 89.4(5) 2_666 .
O1 Fe1 O2W 85.8(5) 2_666 .
O3 Fe1 O2W 177.1(5) . .
O1W Fe1 O2W 89.6(5) . .
W1 O1 Fe1 177.9(7) . 2_666
Sb1 O2 W1 110.7(4) . .
Sb1 O2 W2 129.3(5) . .
W1 O2 W2 94.7(3) . .
Sb1 O2 W3 127.8(5) . .
W1 O2 W3 94.8(4) . .
W2 O2 W3 90.8(3) . .
W1 O3 Fe1 168.8(7) . .
W1 O4 Fe2 163.8(6) . 2_666
O5' O5 W3 55(3) . .
O5' O5 W1 97(3) . .
W3 O5 W1 119.2(5) . .
O5 O5' W3 99(4) . .
O5 O5' W1 61(3) . .
W3 O5' W1 121(3) . .
O6' O6 W2 71(4) . .
O6' O6 W1 70(4) . .
W2 O6 W1 117.8(6) . .
O6 O6' W2 87(5) . .
O6 O6' W1 90(4) . .
W2 O6' W1 130(3) . .
W2 O8 W7 148.0(6) . .
W6 O9 W2 144.5(6) . .
O10' O10 W3 84(3) . .
O10' O10 W2 86(3) . .
W3 O10 W2 119.6(6) . .
O10 O10' W3 71(3) . .
O10 O10' W2 70(3) . .
W3 O10' W2 109(2) . .
W5 O12 W3 147.2(6) . .
W3 O13 W4 146.2(6) . .
Sb1 O14 W5 137.4(5) . .
Sb1 O14 W4 115.0(5) . .
W5 O14 W4 93.3(4) . .
Sb1 O14 W9 113.1(4) . .
W5 O14 W9 95.3(4) . .
W4 O14 W9 93.3(4) . .
W9 O16 W4 118.3(5) . .
W4 O17 Fe1 142.2(6) . 2_666
W5 O18 W4 115.9(6) . .
W5 O19 Dy1 149.5(6) . .
W5 O20 W9 120.8(5) . .
W5 O21 W6 153.8(6) . .
Sb1 O23 W8 113.4(5) . .
Sb1 O23 W7 114.4(5) . .
W8 O23 W7 94.1(4) . .
Sb1 O23 W6 138.4(5) . .
W8 O23 W6 94.9(4) . .
W7 O23 W6 92.1(4) . .
W6 O24 W8 118.9(5) . .
W6 O25 W7 117.8(5) . .
W7 O27 W8 118.4(5) . .
W7 O28 Fe1 143.8(6) . .
W8 O30 W9 146.5(6) . .
W8 O31 Fe2 135.5(6) . .
W9 O33 Fe2 137.8(7) . .
O8W Dy1 O11W 77.5(13) . .
O8W Dy1 O12W 127.0(8) . .
O11W Dy1 O12W 67.0(13) . .
O8W Dy1 O7W 58.4(10) . .
O11W Dy1 O7W 135.4(14) . .
O12W Dy1 O7W 145.6(10) . .
O8W Dy1 O6W 149.2(7) . .
O11W Dy1 O6W 132.9(12) . .
O12W Dy1 O6W 78.6(8) . .
O7W Dy1 O6W 90.8(9) . .
O8W Dy1 O9W 93.8(8) . .
O11W Dy1 O9W 123.9(13) . .
O12W Dy1 O9W 76.5(8) . .
O7W Dy1 O9W 69.2(10) . .
O6W Dy1 O9W 74.4(7) . .
O8W Dy1 O19 127.2(6) . .
O11W Dy1 O19 69.4(12) . .
O12W Dy1 O19 75.1(6) . .
O7W Dy1 O19 132.4(8) . .
O6W Dy1 O19 71.3(5) . .
O9W Dy1 O19 138.8(6) . .
O8W Dy1 O10W 51.9(10) . .
O11W Dy1 O10W 60.0(14) . .
O12W Dy1 O10W 76.1(10) . .
O7W Dy1 O10W 93.5(11) . .
O6W Dy1 O10W 141.0(9) . .
O9W Dy1 O10W 71.2(10) . .
O19 Dy1 O10W 128.3(9) . .
O8W Dy1 O5W 89.1(8) . .
O11W Dy1 O5W 117.2(12) . .
O12W Dy1 O5W 141.8(7) . .
O7W Dy1 O5W 60.4(10) . .
O6W Dy1 O5W 72.7(7) . .
O9W Dy1 O5W 117.9(8) . .
O19 Dy1 O5W 72.2(6) . .
O10W Dy1 O5W 140.9(10) . .
O33 Fe2 O31 86.7(5) . .
O33 Fe2 O4 97.9(5) . 2_666
O31 Fe2 O4 96.8(5) . 2_666
O33 Fe2 O34 91.1(5) . .
O31 Fe2 O34 90.8(5) . .
O4 Fe2 O34 168.4(5) 2_666 .
O33 Fe2 O4W 173.9(6) . .
O31 Fe2 O4W 89.7(6) . .
O4 Fe2 O4W 87.4(5) 2_666 .
O34 Fe2 O4W 84.0(5) . .
O33 Fe2 O3W 93.3(6) . .
O31 Fe2 O3W 176.4(5) . .
O4 Fe2 O3W 86.8(5) 2_666 .
O34 Fe2 O3W 85.5(5) . .
O4W Fe2 O3W 90.0(7) . .
C1 O34 Fe2 141(2) . .
C1 O35 H35A 109.5 . .
C3 O36 H36A 109.5 . .
C2 N1 H1A 120.0 . .
C2 N1 H1B 120.0 . .
H1A N1 H1B 120.0 . .
O34 C1 O24W 119(3) . 2_666
O34 C1 O35 101(3) . .
O24W C1 O35 87(2) 2_666 .
O34 C1 C2 109(3) . .
O24W C1 C2 132(3) 2_666 .
O35 C1 C2 86(2) . .
C3 C2 N1 122(3) . .
C3 C2 C1 102(3) . .
N1 C2 C1 89(2) . .
C3 C2 H2A 113.7 . .
N1 C2 H2A 113.7 . .
C1 C2 H2A 113.7 . .
O36 C3 C2 109(2) . .
O36 C3 C4 96(2) . .
C2 C3 C4 105(3) . .
O36 C3 H3A 114.9 . .
C2 C3 H3A 114.9 . .
C4 C3 H3A 114.9 . .
C3 C4 H4A 109.5 . .
C3 C4 H4D 109.5 . .
H4A C4 H4D 109.5 . .
C3 C4 H4B 109.5 . .
H4A C4 H4B 109.5 . .
H4D C4 H4B 109.5 . .

loop_
_geom_bond_atom_site_label_1
_geom_bond_atom_site_label_2
_geom_bond_distance
_geom_bond_site_symmetry_2
Sb1 O2 1.984(9) .
Sb1 O14 1.997(11) .
Sb1 O23 1.999(10) .
W1 O4 1.768(10) .
W1 O3 1.772(11) .
W1 O1 1.805(11) .
W1 O6' 1.91(5) .
W1 O5 2.029(11) .
W1 O6 2.036(13) .
W1 O2 2.235(10) .
W1 O5' 2.30(5) .
W2 O7 1.722(10) .
W2 O6' 1.80(5) .
W2 O8 1.858(10) .
W2 O6 1.897(13) .
W2 O9 1.953(10) .
W2 O10 1.954(12) .
W2 O10' 2.08(5) .
W2 O2 2.342(10) .
W3 O5' 1.56(5) .
W3 O11 1.728(11) .
W3 O5 1.890(11) .
W3 O13 1.902(10) .
W3 O10 1.918(12) .
W3 O12 1.967(9) .
W3 O10' 2.02(5) .
W3 O2 2.357(10) .
W4 O15 1.732(11) .
W4 O17 1.832(10) .
W4 O16 1.952(10) .
W4 O18 1.964(11) .
W4 O13 1.964(10) .
W4 O14 2.280(10) .
W5 O19 1.739(11) .
W5 O12 1.864(9) .
W5 O21 1.893(10) .
W5 O20 1.924(10) .
W5 O18 1.925(10) .
W5 O14 2.254(11) .
W6 O22 1.722(11) .
W6 O25 1.897(11) .
W6 O9 1.903(9) .
W6 O24 1.917(10) .
W6 O21 1.919(10) .
W6 O23 2.309(10) .
W7 O26 1.734(11) .
W7 O28 1.817(10) .
W7 O27 1.907(10) .
W7 O25 1.973(10) .
W7 O8 1.980(10) .
W7 O23 2.294(11) .
W8 O29 1.735(11) .
W8 O31 1.816(11) .
W8 O30 1.901(11) .
W8 O27 1.963(11) .
W8 O24 1.982(10) .
W8 O23 2.249(10) .
W9 O32 1.722(11) .
W9 O33 1.825(12) .
W9 O16 1.926(11) .
W9 O20 1.945(11) .
W9 O30 1.964(11) .
W9 O14 2.298(10) .
Fe1 O28 1.933(10) .
Fe1 O17 1.934(10) 2_666
Fe1 O1 1.948(11) 2_666
Fe1 O3 1.956(11) .
Fe1 O1W 2.098(10) .
Fe1 O2W 2.100(12) .
O5W Dy1 2.43(2) .
O6W Dy1 2.374(15) .
O7W Dy1 2.37(3) .
O8W Dy1 2.34(2) .
O9W Dy1 2.399(17) .
O10W Dy1 2.42(3) .
O11W Dy1 2.35(5) .
O12W Dy1 2.362(19) .
O23W O22W 1.67(6) 2_666
O22W O23W 1.67(6) 2_666
O24W C1 1.47(4) 2_666
O1 Fe1 1.948(11) 2_666
O4 Fe2 1.991(11) 2_666
O5 O5' 0.86(5) .
O6 O6' 0.71(5) .
O10 O10' 0.87(5) .
O17 Fe1 1.934(10) 2_666
O19 Dy1 2.419(12) .
O31 Fe2 1.967(11) .
O33 Fe2 1.936(12) .
Fe2 O4 1.991(11) 2_666
Fe2 O34 2.028(12) .
Fe2 O4W 2.071(14) .
Fe2 O3W 2.080(13) .
O34 C1 1.12(4) .
O35 C1 1.58(4) .
O35 H35A 0.8200 .
O36 C3 1.42(3) .
O36 H36A 0.8200 .
N1 C2 1.476(10) .
N1 H1A 0.8600 .
N1 H1B 0.8600 .
C1 O24W 1.47(4) 2_666
C1 C2 1.83(5) .
C2 C3 1.42(4) .
C2 H2A 0.9800 .
C3 C4 1.64(5) .
C3 H3A 0.9800 .
C4 H4A 0.9600 .
C4 H4D 0.9600 .
C4 H4B 0.9600 .

loop_
_geom_hbond_atom_site_label_D
_geom_hbond_atom_site_label_H
_geom_hbond_atom_site_label_A
_geom_hbond_distance_DH
_geom_hbond_distance_HA
_geom_hbond_distance_DA
_geom_hbond_angle_DHA
_geom_hbond_site_symmetry_A
O35 H35A O4W 0.82 2.30 3.05(3) 153.2 .
O35 H35A O25W 0.82 2.50 3.10(3) 130.8 2_656
O36 H36A O24W 0.82 1.96 2.73(4) 155.7 2_666
O36 H36A O12W 0.82 2.48 2.97(3) 119.6 2_655
N1 H1A O22W 0.86 2.11 2.96(6) 169.7 2_655
N1 H1B O30 0.86 2.42 3.16(3) 144.3 .
N1 H1B O29 0.86 2.42 3.11(3) 138.0 .
